data_7060696
loop_
_publ_author_name
'Hkiri, Shaima'
'Gourlaouen, Christophe'
'Touil, Soufiane'
'Samarat, Ali'
'S\'emeril, David'

_publ_section_title
;
 1,3,4-Oxadiazole-functionalized \a-amino-phosphonates as ligands for the
 ruthenium-catalyzed reduction of ketones
;
_journal_issue 25
_journal_name_full 'New Journal of Chemistry'
_journal_page_first 11327
_journal_page_last 11335
_journal_paper_doi 10.1039/D1NJ01861B
_journal_volume 45
_journal_year 2021
_chemical_formula_moiety 'C30 H35 Cl2 F3 N3 O4 P Ru'
_chemical_formula_sum 'C30 H35 Cl2 F3 N3 O4 P Ru'
_chemical_formula_weight 761.55
_space_group_crystal_system monoclinic
_space_group_IT_number 14
_space_group_name_Hall '-P 2yn'
_space_group_name_H-M_alt 'P 1 21/n 1'
_atom_sites_solution_hydrogens geom
_audit_creation_method SHELXL-2018/3
_audit_update_record
;
2021-04-08 deposited with the CCDC.	2021-05-20 downloaded from the CCDC.
;
_cell_angle_alpha 90
_cell_angle_beta 94.198(2)
_cell_angle_gamma 90
_cell_formula_units_Z 4
_cell_length_a 15.3065(6)
_cell_length_b 13.8547(5)
_cell_length_c 15.6247(6)
_cell_measurement_reflns_used 9368
_cell_measurement_temperature 120(2)
_cell_measurement_theta_max 27.87
_cell_measurement_theta_min 2.5
_cell_volume 3304.6(2)
_computing_cell_refinement 'Bruker SAINT'
_computing_data_collection 'Bruker APEX2'
_computing_data_reduction 'Bruker SAINT'
_computing_molecular_graphics 'Bruker SHELXTL'
_computing_publication_material 'Bruker SHELXTL'
_computing_structure_refinement 'SHELXL-2018/3 (Sheldrick, 2018)'
_computing_structure_solution 'SHELXT 2014/5 (Sheldrick, 2014)'
_diffrn_ambient_temperature 120(2)
_diffrn_measured_fraction_theta_full 0.999
_diffrn_measured_fraction_theta_max 0.998
_diffrn_measurement_device_type 'Bruker APEX-II CCD'
_diffrn_measurement_method '\f and \w scans'
_diffrn_radiation_type MoK\a
_diffrn_radiation_wavelength 0.71073
_diffrn_reflns_av_R_equivalents 0.0441
_diffrn_reflns_av_unetI/netI 0.0177
_diffrn_reflns_Laue_measured_fraction_full 0.999
_diffrn_reflns_Laue_measured_fraction_max 0.998
_diffrn_reflns_limit_h_max 20
_diffrn_reflns_limit_h_min -20
_diffrn_reflns_limit_k_max 18
_diffrn_reflns_limit_k_min -18
_diffrn_reflns_limit_l_max 20
_diffrn_reflns_limit_l_min -20
_diffrn_reflns_number 98790
_diffrn_reflns_point_group_measured_fraction_full 0.999
_diffrn_reflns_point_group_measured_fraction_max 0.998
_diffrn_reflns_theta_full 25.242
_diffrn_reflns_theta_max 27.921
_diffrn_reflns_theta_min 1.935
_exptl_absorpt_coefficient_mu 0.740
_exptl_absorpt_correction_T_max 0.7456
_exptl_absorpt_correction_T_min 0.7138
_exptl_absorpt_correction_type multi-scan
_exptl_absorpt_process_details sadabs
_exptl_crystal_colour orange
_exptl_crystal_density_diffrn 1.531
_exptl_crystal_density_meas ?
_exptl_crystal_description prism
_exptl_crystal_F_000 1552
_exptl_crystal_size_max 0.100
_exptl_crystal_size_mid 0.100
_exptl_crystal_size_min 0.080
_refine_diff_density_max 0.926
_refine_diff_density_min -0.521
_refine_diff_density_rms 0.065
_refine_ls_extinction_method none
_refine_ls_goodness_of_fit_ref 1.048
_refine_ls_hydrogen_treatment constr
_refine_ls_matrix_type full
_refine_ls_number_parameters 402
_refine_ls_number_reflns 7908
_refine_ls_number_restraints 0
_refine_ls_restrained_S_all 1.048
_refine_ls_R_factor_all 0.0326
_refine_ls_R_factor_gt 0.0282
_refine_ls_shift/su_max 0.001
_refine_ls_shift/su_mean 0.000
_refine_ls_structure_factor_coef Fsqd
_refine_ls_weighting_details 'w=1/[\s^2^(Fo^2^)+(0.0278P)^2^+3.8006P] where P=(Fo^2^+2Fc^2^)/3'
_refine_ls_weighting_scheme calc
_refine_ls_wR_factor_gt 0.0662
_refine_ls_wR_factor_ref 0.0692
_reflns_Friedel_coverage 0.000
_reflns_number_gt 7227
_reflns_number_total 7908
_reflns_threshold_expression 'I > 2\s(I)'
_cod_data_source_file d1nj01861b2.cif
_cod_data_source_block mo_dsds210118_0m_a
_cod_depositor_comments
;
The following automatic conversions were performed:

data item '_exptl_crystal_density_meas' value 'none' was changed to
'?' -- the value is perceived as not measured.

Automatic conversion script
Id: cif_fix_values 7556 2019-12-06 15:28:31Z antanas 

 Adding full bibliography for 7060696--7060698.cif.
;
_cod_original_sg_symbol_H-M 'P 21/n'
_cod_database_code 7060696
_shelx_shelxl_version_number 2018/3
_shelx_space_group_comment
;
The symmetry employed for this shelxl refinement is uniquely defined
by the following loop, which should always be used as a source of
symmetry information in preference to the above space-group names.
They are only intended as comments.
;
_shelx_estimated_absorpt_t_min 0.930
_shelx_estimated_absorpt_t_max 0.943

loop_
_space_group_symop_operation_xyz
'x, y, z'
'-x+1/2, y+1/2, -z+1/2'
'-x, -y, -z'
'x-1/2, -y-1/2, z-1/2'

loop_
_atom_site_label
_atom_site_type_symbol
_atom_site_fract_x
_atom_site_fract_y
_atom_site_fract_z
_atom_site_U_iso_or_equiv
_atom_site_adp_type
_atom_site_occupancy
_atom_site_site_symmetry_order
_atom_site_calc_flag
_atom_site_refinement_flags_posn
_atom_site_refinement_flags_adp
_atom_site_refinement_flags_occupancy
_atom_site_disorder_assembly
_atom_site_disorder_group
Ru1 Ru 0.01542(2) 0.37754(2) 0.64746(2) 0.01634(5) Uani 1 1 d . . . . .
Cl1 Cl 0.13006(3) 0.49575(3) 0.68208(3) 0.02460(10) Uani 1 1 d . . . . .
Cl2 Cl 0.09677(3) 0.32724(4) 0.52710(3) 0.02644(10) Uani 1 1 d . . . . .
N1 N 0.09563(10) 0.28531(11) 0.72986(9) 0.0187(3) Uani 1 1 d . . . . .
N2 N 0.06688(10) 0.25542(12) 0.80959(10) 0.0199(3) Uani 1 1 d . . . . .
C1 C 0.13167(12) 0.21088(13) 0.84860(11) 0.0183(3) Uani 1 1 d . . . . .
O1 O 0.20401(8) 0.20699(10) 0.80077(8) 0.0191(3) Uani 1 1 d . . . . .
C2 C 0.17667(12) 0.25473(14) 0.72800(11) 0.0192(3) Uani 1 1 d . . . . .
C3 C 0.13834(12) 0.16450(13) 0.93296(11) 0.0182(3) Uani 1 1 d . . . . .
C4 C 0.08817(13) 0.19808(15) 0.99733(12) 0.0245(4) Uani 1 1 d . . . . .
H4 H 0.050665 0.252154 0.987215 0.029 Uiso 1 1 calc R U . . .
C5 C 0.09316(15) 0.15211(17) 1.07654(13) 0.0303(4) Uani 1 1 d . . . . .
H5 H 0.058968 0.174663 1.120785 0.036 Uiso 1 1 calc R U . . .
C6 C 0.14820(15) 0.07310(17) 1.09104(13) 0.0313(5) Uani 1 1 d . . . . .
H6 H 0.151252 0.041499 1.145135 0.038 Uiso 1 1 calc R U . . .
C7 C 0.19876(13) 0.04016(15) 1.02681(13) 0.0256(4) Uani 1 1 d . . . . .
H7 H 0.236247 -0.013891 1.037099 0.031 Uiso 1 1 calc R U . . .
C8 C 0.19469(12) 0.08591(14) 0.94770(12) 0.0207(4) Uani 1 1 d . . . . .
H8 H 0.229852 0.064061 0.903945 0.025 Uiso 1 1 calc R U . . .
N3 N 0.23252(11) 0.26308(13) 0.66739(10) 0.0244(3) Uani 1 1 d . . . . .
H3 H 0.215130 0.291953 0.618943 0.029 Uiso 1 1 calc R U . . .
C9 C 0.32187(12) 0.22593(14) 0.67843(12) 0.0202(4) Uani 1 1 d . . . . .
H9 H 0.321042 0.167054 0.715381 0.024 Uiso 1 1 calc R U . . .
P1 P 0.35681(3) 0.18924(4) 0.57454(3) 0.01934(10) Uani 1 1 d . . . . .
O3 O 0.28980(10) 0.11031(11) 0.53896(10) 0.0300(3) Uani 1 1 d . . . . .
C10 C 0.2995(2) 0.00986(18) 0.5660(2) 0.0485(7) Uani 1 1 d . . . . .
H10A H 0.351544 0.002911 0.607056 0.058 Uiso 1 1 calc R U . . .
H10B H 0.307899 -0.031641 0.515630 0.058 Uiso 1 1 calc R U . . .
C11 C 0.2196(2) -0.0201(3) 0.6072(2) 0.0710(10) Uani 1 1 d . . . . .
H11A H 0.216167 0.015060 0.661216 0.106 Uiso 1 1 calc R U . . .
H11B H 0.222132 -0.089625 0.618750 0.106 Uiso 1 1 calc R U . . .
H11C H 0.167804 -0.005630 0.568746 0.106 Uiso 1 1 calc R U . . .
O2 O 0.32945(10) 0.28044(11) 0.51963(8) 0.0263(3) Uani 1 1 d . . . . .
C12 C 0.35402(15) 0.29206(17) 0.43183(13) 0.0306(5) Uani 1 1 d . . . . .
H12A H 0.398828 0.243491 0.419452 0.037 Uiso 1 1 calc R U . . .
H12B H 0.379316 0.357050 0.424525 0.037 Uiso 1 1 calc R U . . .
C13 C 0.27501(18) 0.2796(2) 0.37137(15) 0.0516(8) Uani 1 1 d . . . . .
H13A H 0.254124 0.212848 0.374221 0.077 Uiso 1 1 calc R U . . .
H13B H 0.290046 0.293893 0.312810 0.077 Uiso 1 1 calc R U . . .
H13C H 0.228862 0.323690 0.387284 0.077 Uiso 1 1 calc R U . . .
O4 O 0.44906(9) 0.16101(10) 0.57798(9) 0.0233(3) Uani 1 1 d . . . . .
C14 C 0.38670(13) 0.29668(14) 0.72180(12) 0.0211(4) Uani 1 1 d . . . . .
C15 C 0.38327(16) 0.39475(16) 0.70168(15) 0.0334(5) Uani 1 1 d . . . . .
H15 H 0.338458 0.418578 0.661949 0.040 Uiso 1 1 calc R U . . .
C16 C 0.44506(17) 0.45740(16) 0.73954(16) 0.0380(5) Uani 1 1 d . . . . .
H16 H 0.443360 0.523922 0.724760 0.046 Uiso 1 1 calc R U . . .
C17 C 0.50927(16) 0.42340(17) 0.79883(15) 0.0336(5) Uani 1 1 d . . . . .
C18 C 0.51341(15) 0.32638(16) 0.81951(14) 0.0308(4) Uani 1 1 d . . . . .
H18 H 0.557571 0.303054 0.860195 0.037 Uiso 1 1 calc R U . . .
C19 C 0.45230(13) 0.26336(15) 0.78019(12) 0.0244(4) Uani 1 1 d . . . . .
H19 H 0.455550 0.196501 0.793523 0.029 Uiso 1 1 calc R U . . .
C20 C 0.5735(2) 0.4928(2) 0.84145(19) 0.0489(7) Uani 1 1 d . . . . .
F1 F 0.53904(17) 0.54836(18) 0.89805(15) 0.1003(9) Uani 1 1 d . . . . .
F2 F 0.60602(14) 0.55440(14) 0.78633(12) 0.0694(6) Uani 1 1 d . . . . .
F3 F 0.64315(18) 0.45143(16) 0.8803(2) 0.1272(13) Uani 1 1 d . . . . .
C21 C -0.08019(11) 0.45602(13) 0.72012(11) 0.0173(3) Uani 1 1 d . . . . .
C22 C -0.07720(12) 0.49525(13) 0.63509(12) 0.0194(3) Uani 1 1 d . . . . .
H22 H -0.054495 0.562320 0.628551 0.023 Uiso 1 1 calc R U . . .
C23 C -0.09008(12) 0.43701(14) 0.56177(12) 0.0217(4) Uani 1 1 d . . . . .
H23 H -0.075838 0.463741 0.504987 0.026 Uiso 1 1 calc R U . . .
C24 C -0.10472(12) 0.33528(15) 0.56952(12) 0.0229(4) Uani 1 1 d . . . . .
C25 C -0.10590(12) 0.29578(14) 0.65227(12) 0.0215(4) Uani 1 1 d . . . . .
H25 H -0.102734 0.224101 0.659378 0.026 Uiso 1 1 calc R U . . .
C26 C -0.09371(11) 0.35558(14) 0.72634(12) 0.0187(3) Uani 1 1 d . . . . .
H26 H -0.082116 0.323971 0.783579 0.022 Uiso 1 1 calc R U . . .
C27 C -0.06445(12) 0.52072(14) 0.79779(12) 0.0200(4) Uani 1 1 d . . . . .
H27 H -0.008563 0.556597 0.791699 0.024 Uiso 1 1 calc R U . . .
C28 C -0.13838(15) 0.59517(17) 0.79962(15) 0.0334(5) Uani 1 1 d . . . . .
H28A H -0.140736 0.633767 0.746942 0.050 Uiso 1 1 calc R U . . .
H28B H -0.127310 0.637586 0.849428 0.050 Uiso 1 1 calc R U . . .
H28C H -0.194359 0.561751 0.803661 0.050 Uiso 1 1 calc R U . . .
C29 C -0.05508(15) 0.46547(15) 0.88241(12) 0.0270(4) Uani 1 1 d . . . . .
H29A H -0.110429 0.432991 0.891854 0.040 Uiso 1 1 calc R U . . .
H29B H -0.040368 0.510604 0.929570 0.040 Uiso 1 1 calc R U . . .
H29C H -0.008402 0.417310 0.880174 0.040 Uiso 1 1 calc R U . . .
C30 C -0.11514(16) 0.27237(17) 0.49145(14) 0.0329(5) Uani 1 1 d . . . . .
H30A H -0.080944 0.213121 0.501490 0.049 Uiso 1 1 calc R U . . .
H30B H -0.094170 0.306949 0.442218 0.049 Uiso 1 1 calc R U . . .
H30C H -0.177104 0.255902 0.479588 0.049 Uiso 1 1 calc R U . . .

loop_
_atom_site_aniso_label
_atom_site_aniso_U_11
_atom_site_aniso_U_22
_atom_site_aniso_U_33
_atom_site_aniso_U_23
_atom_site_aniso_U_13
_atom_site_aniso_U_12
Ru1 0.01704(7) 0.01853(8) 0.01353(7) 0.00194(5) 0.00179(5) 0.00158(5)
Cl1 0.0201(2) 0.0249(2) 0.0293(2) 0.00152(18) 0.00527(17) -0.00370(17)
Cl2 0.0289(2) 0.0356(3) 0.0151(2) 0.00234(18) 0.00386(17) 0.0111(2)
N1 0.0181(7) 0.0234(8) 0.0151(7) 0.0031(6) 0.0035(6) 0.0028(6)
N2 0.0205(7) 0.0238(8) 0.0157(7) 0.0039(6) 0.0032(6) 0.0023(6)
C1 0.0175(8) 0.0213(9) 0.0164(8) -0.0001(7) 0.0044(6) 0.0010(7)
O1 0.0180(6) 0.0255(7) 0.0144(6) 0.0034(5) 0.0039(5) 0.0039(5)
C2 0.0200(8) 0.0227(9) 0.0148(8) 0.0017(7) 0.0006(7) 0.0022(7)
C3 0.0172(8) 0.0207(9) 0.0167(8) 0.0022(7) 0.0021(6) -0.0001(7)
C4 0.0250(9) 0.0273(10) 0.0218(9) 0.0028(8) 0.0055(7) 0.0053(8)
C5 0.0341(11) 0.0369(12) 0.0210(9) 0.0037(8) 0.0089(8) 0.0035(9)
C6 0.0336(11) 0.0382(12) 0.0221(10) 0.0122(9) 0.0029(8) 0.0000(9)
C7 0.0221(9) 0.0241(10) 0.0300(10) 0.0082(8) -0.0014(8) 0.0005(8)
C8 0.0183(8) 0.0209(9) 0.0228(9) 0.0011(7) 0.0019(7) -0.0006(7)
N3 0.0207(8) 0.0356(9) 0.0175(7) 0.0086(7) 0.0059(6) 0.0085(7)
C9 0.0183(8) 0.0249(9) 0.0178(8) 0.0037(7) 0.0041(7) 0.0042(7)
P1 0.0197(2) 0.0211(2) 0.0176(2) 0.00156(17) 0.00387(17) 0.00200(18)
O3 0.0280(7) 0.0330(8) 0.0292(8) -0.0057(6) 0.0036(6) -0.0056(6)
C10 0.0580(17) 0.0305(13) 0.0596(17) -0.0041(12) 0.0224(14) -0.0147(12)
C11 0.069(2) 0.085(3) 0.0576(19) 0.0169(18) -0.0001(16) -0.0397(19)
O2 0.0342(8) 0.0294(7) 0.0160(6) 0.0035(5) 0.0062(6) 0.0109(6)
C12 0.0417(12) 0.0329(11) 0.0184(9) 0.0049(8) 0.0095(8) 0.0133(9)
C13 0.0471(15) 0.083(2) 0.0240(11) -0.0039(12) -0.0028(10) 0.0337(15)
O4 0.0212(7) 0.0253(7) 0.0240(7) 0.0036(5) 0.0061(5) 0.0022(5)
C14 0.0243(9) 0.0232(9) 0.0164(8) 0.0009(7) 0.0058(7) 0.0041(7)
C15 0.0396(12) 0.0264(11) 0.0334(11) 0.0045(9) -0.0028(9) 0.0078(9)
C16 0.0520(14) 0.0206(10) 0.0412(13) 0.0016(9) 0.0017(11) 0.0036(10)
C17 0.0424(13) 0.0276(11) 0.0308(11) -0.0051(9) 0.0024(9) -0.0028(9)
C18 0.0364(12) 0.0295(11) 0.0254(10) -0.0007(8) -0.0047(9) 0.0004(9)
C19 0.0307(10) 0.0221(9) 0.0200(9) 0.0025(7) 0.0001(8) 0.0022(8)
C20 0.0631(18) 0.0347(13) 0.0475(15) -0.0078(11) -0.0057(13) -0.0099(12)
F1 0.1151(19) 0.1102(18) 0.0813(15) -0.0691(14) 0.0461(13) -0.0635(15)
F2 0.0842(13) 0.0603(11) 0.0659(12) -0.0216(9) 0.0194(10) -0.0381(10)
F3 0.114(2) 0.0551(13) 0.196(3) 0.0019(16) -0.103(2) -0.0220(13)
C21 0.0148(8) 0.0198(9) 0.0174(8) 0.0010(7) 0.0026(6) 0.0013(6)
C22 0.0184(8) 0.0191(8) 0.0205(9) 0.0031(7) 0.0014(7) 0.0021(7)
C23 0.0215(9) 0.0256(10) 0.0176(8) 0.0029(7) -0.0010(7) 0.0035(7)
C24 0.0195(9) 0.0264(10) 0.0220(9) -0.0031(8) -0.0031(7) 0.0018(7)
C25 0.0190(9) 0.0198(9) 0.0253(9) -0.0002(7) -0.0009(7) -0.0010(7)
C26 0.0142(8) 0.0227(9) 0.0195(8) 0.0030(7) 0.0035(6) -0.0005(7)
C27 0.0211(9) 0.0208(9) 0.0182(8) -0.0007(7) 0.0024(7) -0.0003(7)
C28 0.0360(12) 0.0329(11) 0.0311(11) -0.0076(9) 0.0003(9) 0.0106(9)
C29 0.0371(11) 0.0264(10) 0.0174(9) -0.0003(7) 0.0024(8) -0.0039(8)
C30 0.0375(12) 0.0329(11) 0.0272(10) -0.0088(9) -0.0054(9) 0.0051(9)

loop_
_atom_type_symbol
_atom_type_description
_atom_type_scat_dispersion_real
_atom_type_scat_dispersion_imag
_atom_type_scat_source
C C 0.0033 0.0016 'International Tables Vol C Tables 4.2.6.8 and 6.1.1.4'
H H 0.0000 0.0000 'International Tables Vol C Tables 4.2.6.8 and 6.1.1.4'
Cl Cl 0.1484 0.1585 'International Tables Vol C Tables 4.2.6.8 and 6.1.1.4'
F F 0.0171 0.0103 'International Tables Vol C Tables 4.2.6.8 and 6.1.1.4'
N N 0.0061 0.0033 'International Tables Vol C Tables 4.2.6.8 and 6.1.1.4'
O O 0.0106 0.0060 'International Tables Vol C Tables 4.2.6.8 and 6.1.1.4'
P P 0.1023 0.0942 'International Tables Vol C Tables 4.2.6.8 and 6.1.1.4'
Ru Ru -1.2594 0.8363 'International Tables Vol C Tables 4.2.6.8 and 6.1.1.4'

loop_
_geom_angle_atom_site_label_1
_geom_angle_atom_site_label_2
_geom_angle_atom_site_label_3
_geom_angle
_geom_angle_site_symmetry_1
_geom_angle_site_symmetry_3
_geom_angle_publ_flag
N1 Ru1 C22 148.18(6) . . ?
N1 Ru1 C26 90.36(6) . . ?
C22 Ru1 C26 68.22(7) . . ?
N1 Ru1 C25 96.99(7) . . ?
C22 Ru1 C25 80.81(7) . . ?
C26 Ru1 C25 38.23(7) . . ?
N1 Ru1 C23 164.18(7) . . ?
C22 Ru1 C23 37.70(7) . . ?
C26 Ru1 C23 80.53(7) . . ?
C25 Ru1 C23 67.89(7) . . ?
N1 Ru1 C21 111.02(6) . . ?
C22 Ru1 C21 38.50(6) . . ?
C26 Ru1 C21 37.65(7) . . ?
C25 Ru1 C21 68.86(7) . . ?
C23 Ru1 C21 68.92(7) . . ?
N1 Ru1 C24 126.30(7) . . ?
C22 Ru1 C24 68.68(7) . . ?
C26 Ru1 C24 68.37(7) . . ?
C25 Ru1 C24 37.33(7) . . ?
C23 Ru1 C24 38.10(7) . . ?
C21 Ru1 C24 81.80(7) . . ?
N1 Ru1 Cl1 83.99(4) . . ?
C22 Ru1 Cl1 88.26(5) . . ?
C26 Ru1 Cl1 122.78(5) . . ?
C25 Ru1 Cl1 160.78(5) . . ?
C23 Ru1 Cl1 111.81(5) . . ?
C21 Ru1 Cl1 92.79(5) . . ?
C24 Ru1 Cl1 149.21(5) . . ?
N1 Ru1 Cl2 89.45(4) . . ?
C22 Ru1 Cl2 121.12(5) . . ?
C26 Ru1 Cl2 149.14(5) . . ?
C25 Ru1 Cl2 111.29(5) . . ?
C23 Ru1 Cl2 91.80(5) . . ?
C21 Ru1 Cl2 159.49(5) . . ?
C24 Ru1 Cl2 87.16(5) . . ?
Cl1 Ru1 Cl2 87.880(18) . . ?
C2 N1 N2 106.29(14) . . ?
C2 N1 Ru1 132.98(12) . . ?
N2 N1 Ru1 120.26(11) . . ?
C1 N2 N1 106.25(14) . . ?
N2 C1 O1 112.58(15) . . ?
N2 C1 C3 129.75(16) . . ?
O1 C1 C3 117.66(15) . . ?
C2 O1 C1 102.97(14) . . ?
N1 C2 N3 130.30(17) . . ?
N1 C2 O1 111.92(15) . . ?
N3 C2 O1 117.78(16) . . ?
C4 C3 C8 120.58(17) . . ?
C4 C3 C1 119.94(17) . . ?
C8 C3 C1 119.48(16) . . ?
C5 C4 C3 119.61(19) . . ?
C5 C4 H4 120.2 . . ?
C3 C4 H4 120.2 . . ?
C4 C5 C6 119.97(19) . . ?
C4 C5 H5 120.0 . . ?
C6 C5 H5 120.0 . . ?
C7 C6 C5 120.29(19) . . ?
C7 C6 H6 119.9 . . ?
C5 C6 H6 119.9 . . ?
C8 C7 C6 120.21(19) . . ?
C8 C7 H7 119.9 . . ?
C6 C7 H7 119.9 . . ?
C7 C8 C3 119.34(18) . . ?
C7 C8 H8 120.3 . . ?
C3 C8 H8 120.3 . . ?
C2 N3 C9 122.15(16) . . ?
C2 N3 H3 118.9 . . ?
C9 N3 H3 118.9 . . ?
N3 C9 C14 113.65(16) . . ?
N3 C9 P1 109.11(12) . . ?
C14 C9 P1 110.71(12) . . ?
N3 C9 H9 107.7 . . ?
C14 C9 H9 107.7 . . ?
P1 C9 H9 107.7 . . ?
O4 P1 O2 117.03(8) . . ?
O4 P1 O3 115.47(9) . . ?
O2 P1 O3 103.05(9) . . ?
O4 P1 C9 112.84(8) . . ?
O2 P1 C9 100.31(8) . . ?
O3 P1 C9 106.45(9) . . ?
C10 O3 P1 120.72(16) . . ?
O3 C10 C11 108.8(3) . . ?
O3 C10 H10A 109.9 . . ?
C11 C10 H10A 109.9 . . ?
O3 C10 H10B 109.9 . . ?
C11 C10 H10B 109.9 . . ?
H10A C10 H10B 108.3 . . ?
C10 C11 H11A 109.5 . . ?
C10 C11 H11B 109.5 . . ?
H11A C11 H11B 109.5 . . ?
C10 C11 H11C 109.5 . . ?
H11A C11 H11C 109.5 . . ?
H11B C11 H11C 109.5 . . ?
C12 O2 P1 121.82(13) . . ?
O2 C12 C13 109.31(19) . . ?
O2 C12 H12A 109.8 . . ?
C13 C12 H12A 109.8 . . ?
O2 C12 H12B 109.8 . . ?
C13 C12 H12B 109.8 . . ?
H12A C12 H12B 108.3 . . ?
C12 C13 H13A 109.5 . . ?
C12 C13 H13B 109.5 . . ?
H13A C13 H13B 109.5 . . ?
C12 C13 H13C 109.5 . . ?
H13A C13 H13C 109.5 . . ?
H13B C13 H13C 109.5 . . ?
C19 C14 C15 119.11(19) . . ?
C19 C14 C9 119.81(17) . . ?
C15 C14 C9 121.04(18) . . ?
C16 C15 C14 120.1(2) . . ?
C16 C15 H15 120.0 . . ?
C14 C15 H15 120.0 . . ?
C17 C16 C15 120.2(2) . . ?
C17 C16 H16 119.9 . . ?
C15 C16 H16 119.9 . . ?
C18 C17 C16 120.4(2) . . ?
C18 C17 C20 120.2(2) . . ?
C16 C17 C20 119.4(2) . . ?
C17 C18 C19 119.3(2) . . ?
C17 C18 H18 120.3 . . ?
C19 C18 H18 120.3 . . ?
C14 C19 C18 120.92(19) . . ?
C14 C19 H19 119.5 . . ?
C18 C19 H19 119.5 . . ?
F1 C20 F3 107.2(3) . . ?
F1 C20 F2 104.3(2) . . ?
F3 C20 F2 104.4(3) . . ?
F1 C20 C17 113.1(3) . . ?
F3 C20 C17 114.1(2) . . ?
F2 C20 C17 112.8(2) . . ?
C26 C21 C22 116.78(16) . . ?
C26 C21 C27 122.97(16) . . ?
C22 C21 C27 120.17(16) . . ?
C26 C21 Ru1 69.83(10) . . ?
C22 C21 Ru1 69.12(10) . . ?
C27 C21 Ru1 129.23(12) . . ?
C23 C22 C21 121.63(17) . . ?
C23 C22 Ru1 72.01(11) . . ?
C21 C22 Ru1 72.38(10) . . ?
C23 C22 H22 118.7 . . ?
C21 C22 H22 118.7 . . ?
Ru1 C22 H22 118.7 . . ?
C22 C23 C24 120.65(17) . . ?
C22 C23 Ru1 70.29(10) . . ?
C24 C23 Ru1 71.96(11) . . ?
C22 C23 H23 119.0 . . ?
C24 C23 H23 119.0 . . ?
Ru1 C23 H23 119.0 . . ?
C25 C24 C23 118.24(17) . . ?
C25 C24 C30 120.98(19) . . ?
C23 C24 C30 120.74(18) . . ?
C25 C24 Ru1 70.26(11) . . ?
C23 C24 Ru1 69.94(11) . . ?
C30 C24 Ru1 129.62(14) . . ?
C24 C25 C26 120.74(17) . . ?
C24 C25 Ru1 72.41(11) . . ?
C26 C25 Ru1 70.41(10) . . ?
C24 C25 H25 119.0 . . ?
C26 C25 H25 119.0 . . ?
Ru1 C25 H25 119.0 . . ?
C21 C26 C25 121.93(17) . . ?
C21 C26 Ru1 72.52(10) . . ?
C25 C26 Ru1 71.37(10) . . ?
C21 C26 H26 118.4 . . ?
C25 C26 H26 118.4 . . ?
Ru1 C26 H26 118.4 . . ?
C21 C27 C29 113.40(16) . . ?
C21 C27 C28 109.82(16) . . ?
C29 C27 C28 110.14(17) . . ?
C21 C27 H27 107.8 . . ?
C29 C27 H27 107.8 . . ?
C28 C27 H27 107.8 . . ?
C27 C28 H28A 109.5 . . ?
C27 C28 H28B 109.5 . . ?
H28A C28 H28B 109.5 . . ?
C27 C28 H28C 109.5 . . ?
H28A C28 H28C 109.5 . . ?
H28B C28 H28C 109.5 . . ?
C27 C29 H29A 109.5 . . ?
C27 C29 H29B 109.5 . . ?
H29A C29 H29B 109.5 . . ?
C27 C29 H29C 109.5 . . ?
H29A C29 H29C 109.5 . . ?
H29B C29 H29C 109.5 . . ?
C24 C30 H30A 109.5 . . ?
C24 C30 H30B 109.5 . . ?
H30A C30 H30B 109.5 . . ?
C24 C30 H30C 109.5 . . ?
H30A C30 H30C 109.5 . . ?
H30B C30 H30C 109.5 . . ?

loop_
_geom_bond_atom_site_label_1
_geom_bond_atom_site_label_2
_geom_bond_distance
_geom_bond_site_symmetry_2
_geom_bond_publ_flag
Ru1 N1 2.1369(15) . ?
Ru1 C22 2.1602(18) . ?
Ru1 C26 2.1686(17) . ?
Ru1 C25 2.1813(19) . ?
Ru1 C23 2.1824(18) . ?
Ru1 C21 2.2036(17) . ?
Ru1 C24 2.2091(19) . ?
Ru1 Cl1 2.4320(5) . ?
Ru1 Cl2 2.4322(5) . ?
N1 C2 1.313(2) . ?
N1 N2 1.413(2) . ?
N2 C1 1.283(2) . ?
C1 O1 1.381(2) . ?
C1 C3 1.463(2) . ?
O1 C2 1.355(2) . ?
C2 N3 1.327(2) . ?
C3 C4 1.390(3) . ?
C3 C8 1.398(3) . ?
C4 C5 1.389(3) . ?
C4 H4 0.9500 . ?
C5 C6 1.390(3) . ?
C5 H5 0.9500 . ?
C6 C7 1.389(3) . ?
C6 H6 0.9500 . ?
C7 C8 1.386(3) . ?
C7 H7 0.9500 . ?
C8 H8 0.9500 . ?
N3 C9 1.460(2) . ?
N3 H3 0.8800 . ?
C9 C14 1.519(3) . ?
C9 P1 1.8184(19) . ?
C9 H9 1.0000 . ?
P1 O4 1.4624(14) . ?
P1 O2 1.5671(14) . ?
P1 O3 1.5727(15) . ?
O3 C10 1.459(3) . ?
C10 C11 1.483(4) . ?
C10 H10A 0.9900 . ?
C10 H10B 0.9900 . ?
C11 H11A 0.9800 . ?
C11 H11B 0.9800 . ?
C11 H11C 0.9800 . ?
O2 C12 1.458(2) . ?
C12 C13 1.489(3) . ?
C12 H12A 0.9900 . ?
C12 H12B 0.9900 . ?
C13 H13A 0.9800 . ?
C13 H13B 0.9800 . ?
C13 H13C 0.9800 . ?
C14 C19 1.385(3) . ?
C14 C15 1.395(3) . ?
C15 C16 1.384(3) . ?
C15 H15 0.9500 . ?
C16 C17 1.383(3) . ?
C16 H16 0.9500 . ?
C17 C18 1.383(3) . ?
C17 C20 1.497(3) . ?
C18 C19 1.389(3) . ?
C18 H18 0.9500 . ?
C19 H19 0.9500 . ?
C20 F1 1.312(3) . ?
C20 F3 1.318(4) . ?
C20 F2 1.334(3) . ?
C21 C26 1.411(3) . ?
C21 C22 1.439(2) . ?
C21 C27 1.514(2) . ?
C22 C23 1.403(3) . ?
C22 H22 1.0000 . ?
C23 C24 1.434(3) . ?
C23 H23 1.0000 . ?
C24 C25 1.405(3) . ?
C24 C30 1.498(3) . ?
C25 C26 1.424(3) . ?
C25 H25 1.0000 . ?
C26 H26 1.0000 . ?
C27 C29 1.525(3) . ?
C27 C28 1.533(3) . ?
C27 H27 1.0000 . ?
C28 H28A 0.9800 . ?
C28 H28B 0.9800 . ?
C28 H28C 0.9800 . ?
C29 H29A 0.9800 . ?
C29 H29B 0.9800 . ?
C29 H29C 0.9800 . ?
C30 H30A 0.9800 . ?
C30 H30B 0.9800 . ?
C30 H30C 0.9800 . ?
